data_2224320
loop_
_publ_author_name
'Arshad, Muhammad Nadeem'
'Zia-ur-Rehman, Muhammad'
'Khan, Islam Ullah'

_publ_section_title
;
 Methyl 2-allyl-4-hydroxy-2<i>H</i>-1,2-benzothiazine-3-carboxylate
 1,1-dioxide
;
_journal_coeditor_code IS2483
_journal_issue 12
_journal_name_full 'Acta Crystallographica Section E'
_journal_page_first o3077
_journal_paper_doi 10.1107/S160053680904673X
_journal_volume 65
_journal_year 2009
_chemical_formula_iupac 'C13 H13 N O5 S'
_chemical_formula_moiety 'C13 H13 N O5 S'
_chemical_formula_sum 'C13 H13 N O5 S'
_chemical_formula_weight 295.30
_chemical_name_common
;
Methyl 4-hydroxy-2-(prop-2-en-1-yl)-2<i>H</i>-1,2-benzothiazine-3-carboxylate
1,1-dioxide
;
_chemical_name_systematic
;
Methyl 2-allyl-4-hydroxy-2<i>H</i>-1,2-benzothiazine-3-carboxylate
1,1-dioxide
;
_space_group_IT_number 29
_symmetry_cell_setting orthorhombic
_symmetry_space_group_name_Hall 'P 2c -2ac'
_symmetry_space_group_name_H-M 'P c a 21'
_atom_sites_solution_hydrogens geom
_atom_sites_solution_primary direct
_atom_sites_solution_secondary difmap
_audit_creation_method SHELXL-97
_cell_angle_alpha 90.00
_cell_angle_beta 90.00
_cell_angle_gamma 90.00
_cell_formula_units_Z 4
_cell_length_a 12.4289(10)
_cell_length_b 8.3706(8)
_cell_length_c 13.0132(11)
_cell_measurement_reflns_used 1619
_cell_measurement_temperature 296(2)
_cell_measurement_theta_max 21.67
_cell_measurement_theta_min 3.13
_cell_volume 1353.9(2)
_computing_cell_refinement 'SAINT (Bruker, 2007)'
_computing_data_collection 'APEX2 (Bruker, 2007)'
_computing_data_reduction 'SAINT (Bruker, 2007)'
_computing_molecular_graphics 'PLATON (Spek, 2009) and Mercury (Macrae <i>et al.</i>,  2006)'
_computing_publication_material 'WinGX (Farrugia, 1999) and PLATON (Spek, 2009)'
_computing_structure_refinement 'SHELXL97 (Sheldrick, 2008)'
_computing_structure_solution 'SHELXS97 (Sheldrick, 2008)'
_diffrn_ambient_temperature 296(2)
_diffrn_measured_fraction_theta_full 0.998
_diffrn_measured_fraction_theta_max 0.998
_diffrn_measurement_device_type 'Bruker APEXII CCD area-detector'
_diffrn_measurement_method '\f and \w'
_diffrn_radiation_monochromator graphite
_diffrn_radiation_source 'fine-focus sealed tube'
_diffrn_radiation_type MoK\a
_diffrn_radiation_wavelength 0.71073
_diffrn_reflns_av_R_equivalents 0.0435
_diffrn_reflns_av_sigmaI/netI 0.0567
_diffrn_reflns_limit_h_max 16
_diffrn_reflns_limit_h_min -16
_diffrn_reflns_limit_k_max 10
_diffrn_reflns_limit_k_min -11
_diffrn_reflns_limit_l_max 9
_diffrn_reflns_limit_l_min -17
_diffrn_reflns_number 8404
_diffrn_reflns_theta_full 28.33
_diffrn_reflns_theta_max 28.33
_diffrn_reflns_theta_min 2.93
_diffrn_standards_number 0
_exptl_absorpt_coefficient_mu 0.258
_exptl_absorpt_correction_T_max 0.9822
_exptl_absorpt_correction_T_min 0.8929
_exptl_absorpt_correction_type multi-scan
_exptl_absorpt_process_details '(<i>SADABS</i>; Sheldrick, 1996)'
_exptl_crystal_colour Colourless
_exptl_crystal_density_diffrn 1.449
_exptl_crystal_density_method 'not measured'
_exptl_crystal_description needle
_exptl_crystal_F_000 616
_exptl_crystal_size_max 0.45
_exptl_crystal_size_mid 0.11
_exptl_crystal_size_min 0.07
_refine_diff_density_max 0.180
_refine_diff_density_min -0.229
_refine_ls_abs_structure_details 'Flack (1983), 1046 Friedel pairs'
_refine_ls_abs_structure_Flack 0.07(11)
_refine_ls_extinction_method none
_refine_ls_goodness_of_fit_ref 1.057
_refine_ls_hydrogen_treatment constr
_refine_ls_matrix_type full
_refine_ls_number_parameters 183
_refine_ls_number_reflns 2808
_refine_ls_number_restraints 1
_refine_ls_restrained_S_all 1.057
_refine_ls_R_factor_all 0.1035
_refine_ls_R_factor_gt 0.0572
_refine_ls_shift/su_max 0.000
_refine_ls_shift/su_mean 0.000
_refine_ls_structure_factor_coef Fsqd
_refine_ls_weighting_details 'calc w=1/[\s^2^(Fo^2^)+(0.0381P)^2^+0.1044P] where P=(Fo^2^+2Fc^2^)/3'
_refine_ls_weighting_scheme calc
_refine_ls_wR_factor_gt 0.0898
_refine_ls_wR_factor_ref 0.1033
_reflns_number_gt 1763
_reflns_number_total 2808
_reflns_threshold_expression I>2\s(I)
_cod_data_source_file is2483.cif
_cod_data_source_block I
_cod_database_code 2224320
_cod_database_fobs_code 2224320

loop_
_symmetry_equiv_pos_as_xyz
'x, y, z'
'-x, -y, z+1/2'
'x+1/2, -y, z'
'-x+1/2, y, z+1/2'

loop_
_atom_site_type_symbol
_atom_site_label
_atom_site_fract_x
_atom_site_fract_y
_atom_site_fract_z
_atom_site_U_iso_or_equiv
_atom_site_adp_type
_atom_site_calc_flag
_atom_site_refinement_flags
_atom_site_occupancy
_atom_site_disorder_assembly
_atom_site_disorder_group
S S1 -0.11229(6) 0.28643(12) 0.49624(9) 0.0550(3) Uani d . 1 . .
O O1 -0.12270(18) 0.1530(4) 0.5634(3) 0.0733(9) Uani d . 1 . .
O O2 -0.19486(15) 0.4041(3) 0.4937(3) 0.0714(8) Uani d . 1 . .
O O3 0.18469(19) 0.0795(3) 0.4129(2) 0.0669(9) Uani d . 1 . .
H H3O 0.2303 0.0963 0.4571 0.100 Uiso calc R 1 . .
O O4 0.26461(18) 0.2122(3) 0.5724(2) 0.0658(8) Uani d . 1 . .
O O5 0.16238(19) 0.3843(3) 0.6600(2) 0.0612(7) Uani d . 1 . .
N N1 0.0004(2) 0.3754(3) 0.5229(2) 0.0490(9) Uani d . 1 . .
C C1 -0.0885(3) 0.2109(4) 0.3733(3) 0.0487(10) Uani d . 1 . .
C C2 -0.1708(3) 0.1997(5) 0.3013(4) 0.0647(12) Uani d . 1 . .
H H2 -0.2396 0.2360 0.3168 0.078 Uiso calc R 1 . .
C C3 -0.1488(4) 0.1344(5) 0.2074(4) 0.0737(13) Uani d . 1 . .
H H3A -0.2034 0.1247 0.1590 0.088 Uiso calc R 1 . .
C C4 -0.0462(4) 0.0828(5) 0.1837(4) 0.0721(12) Uani d . 1 . .
H H4 -0.0319 0.0406 0.1191 0.087 Uiso calc R 1 . .
C C5 0.0348(3) 0.0935(5) 0.2553(3) 0.0602(12) Uani d . 1 . .
H H5 0.1032 0.0564 0.2391 0.072 Uiso calc R 1 . .
C C6 0.0156(3) 0.1588(4) 0.3509(3) 0.0468(9) Uani d . 1 . .
C C7 0.1002(3) 0.1766(4) 0.4281(3) 0.0467(9) Uani d . 1 . .
C C8 0.0945(2) 0.2785(4) 0.5071(4) 0.0450(9) Uani d . 1 . .
C C9 0.1819(3) 0.2889(4) 0.5819(3) 0.0502(9) Uani d . 1 . .
C C10 0.2475(4) 0.3995(6) 0.7344(4) 0.0867(14) Uani d . 1 . .
H H10A 0.3070 0.4555 0.7042 0.130 Uiso calc R 1 . .
H H10B 0.2706 0.2951 0.7557 0.130 Uiso calc R 1 . .
H H10C 0.2218 0.4579 0.7930 0.130 Uiso calc R 1 . .
C C11 0.0106(3) 0.5495(4) 0.5090(3) 0.0595(10) Uani d . 1 . .
H H11A 0.0695 0.5878 0.5513 0.071 Uiso calc R 1 . .
H H11B -0.0548 0.6004 0.5331 0.071 Uiso calc R 1 . .
C C12 0.0304(4) 0.5986(7) 0.4006(5) 0.1008(19) Uani d . 1 . .
H H12 0.0732 0.5271 0.3642 0.121 Uiso calc R 1 . .
C C13 0.0036(6) 0.7061(11) 0.3530(7) 0.161(3) Uani d . 1 . .
H H13A -0.0395 0.7845 0.3826 0.194 Uiso calc R 1 . .
H H13B 0.0249 0.7154 0.2848 0.194 Uiso calc R 1 . .

loop_
_atom_site_aniso_label
_atom_site_aniso_U_11
_atom_site_aniso_U_22
_atom_site_aniso_U_33
_atom_site_aniso_U_12
_atom_site_aniso_U_13
_atom_site_aniso_U_23
S1 0.0376(4) 0.0683(6) 0.0593(6) 0.0050(4) 0.0069(5) 0.0078(7)
O1 0.0553(15) 0.088(2) 0.076(2) -0.0060(14) 0.0169(15) 0.0296(19)
O2 0.0418(12) 0.0919(19) 0.080(2) 0.0220(12) 0.0017(16) -0.0075(19)
O3 0.0477(15) 0.0674(19) 0.086(3) 0.0147(14) -0.0021(13) -0.0186(15)
O4 0.0474(14) 0.0682(17) 0.082(2) 0.0146(13) -0.0103(13) -0.0130(18)
O5 0.0537(14) 0.0741(19) 0.0557(19) 0.0121(13) -0.0078(13) -0.0097(16)
N1 0.0439(14) 0.0501(18) 0.053(3) 0.0077(13) 0.0021(12) 0.0005(16)
C1 0.046(2) 0.037(2) 0.064(3) -0.0039(16) -0.0024(18) 0.006(2)
C2 0.055(2) 0.055(3) 0.084(4) 0.005(2) -0.012(2) -0.001(3)
C3 0.074(3) 0.072(3) 0.075(4) 0.001(2) -0.025(2) -0.010(3)
C4 0.092(3) 0.064(3) 0.060(3) -0.005(2) -0.011(3) -0.016(2)
C5 0.057(2) 0.052(3) 0.072(4) -0.0030(18) 0.001(2) -0.013(2)
C6 0.0473(19) 0.039(2) 0.054(3) -0.0024(15) -0.0026(18) -0.0014(19)
C7 0.0384(18) 0.043(2) 0.059(3) 0.0018(15) 0.0066(18) 0.0058(19)
C8 0.0376(15) 0.0445(19) 0.053(3) 0.0037(15) 0.005(2) 0.001(2)
C9 0.048(2) 0.046(2) 0.057(3) 0.0034(18) 0.0015(19) 0.005(2)
C10 0.077(2) 0.113(4) 0.070(3) 0.024(3) -0.031(2) -0.027(3)
C11 0.061(2) 0.050(2) 0.068(3) 0.0065(17) -0.002(2) 0.001(2)
C12 0.093(4) 0.070(4) 0.139(6) 0.008(3) 0.010(3) 0.036(4)
C13 0.211(9) 0.131(7) 0.142(7) -0.031(6) -0.035(6) 0.050(5)

loop_
_atom_type_symbol
_atom_type_description
_atom_type_scat_dispersion_real
_atom_type_scat_dispersion_imag
_atom_type_scat_source
C C 0.0033 0.0016 'International Tables Vol C Tables 4.2.6.8 and 6.1.1.4'
H H 0.0000 0.0000 'International Tables Vol C Tables 4.2.6.8 and 6.1.1.4'
N N 0.0061 0.0033 'International Tables Vol C Tables 4.2.6.8 and 6.1.1.4'
O O 0.0106 0.0060 'International Tables Vol C Tables 4.2.6.8 and 6.1.1.4'
S S 0.1246 0.1234 'International Tables Vol C Tables 4.2.6.8 and 6.1.1.4'

loop_
_geom_angle_atom_site_label_1
_geom_angle_atom_site_label_2
_geom_angle_atom_site_label_3
_geom_angle_site_symmetry_1
_geom_angle_site_symmetry_3
_geom_angle
_geom_angle_publ_flag
O2 S1 O1 . . 119.46(17) ?
O2 S1 N1 . . 108.03(15) ?
O1 S1 N1 . . 107.87(16) ?
O2 S1 C1 . . 110.57(18) ?
O1 S1 C1 . . 107.1(2) ?
N1 S1 C1 . . 102.48(15) ?
C7 O3 H3O . . 109.5 ?
C9 O5 C10 . . 116.0(3) ?
C8 N1 C11 . . 118.1(3) ?
C8 N1 S1 . . 114.3(2) ?
C11 N1 S1 . . 120.1(2) ?
C2 C1 C6 . . 121.4(4) ?
C2 C1 S1 . . 121.2(3) ?
C6 C1 S1 . . 117.5(3) ?
C3 C2 C1 . . 118.8(4) ?
C3 C2 H2 . . 120.6 ?
C1 C2 H2 . . 120.6 ?
C2 C3 C4 . . 120.7(4) ?
C2 C3 H3A . . 119.7 ?
C4 C3 H3A . . 119.7 ?
C5 C4 C3 . . 120.3(4) ?
C5 C4 H4 . . 119.9 ?
C3 C4 H4 . . 119.9 ?
C4 C5 C6 . . 120.7(4) ?
C4 C5 H5 . . 119.7 ?
C6 C5 H5 . . 119.7 ?
C5 C6 C1 . . 118.1(3) ?
C5 C6 C7 . . 122.4(3) ?
C1 C6 C7 . . 119.4(3) ?
C8 C7 O3 . . 122.7(3) ?
C8 C7 C6 . . 123.7(3) ?
O3 C7 C6 . . 113.5(3) ?
C7 C8 N1 . . 120.8(3) ?
C7 C8 C9 . . 120.7(3) ?
N1 C8 C9 . . 118.4(3) ?
O4 C9 O5 . . 123.6(3) ?
O4 C9 C8 . . 121.9(4) ?
O5 C9 C8 . . 114.4(3) ?
O5 C10 H10A . . 109.5 ?
O5 C10 H10B . . 109.5 ?
H10A C10 H10B . . 109.5 ?
O5 C10 H10C . . 109.5 ?
H10A C10 H10C . . 109.5 ?
H10B C10 H10C . . 109.5 ?
N1 C11 C12 . . 113.8(4) ?
N1 C11 H11A . . 108.8 ?
C12 C11 H11A . . 108.8 ?
N1 C11 H11B . . 108.8 ?
C12 C11 H11B . . 108.8 ?
H11A C11 H11B . . 107.7 ?
C13 C12 C11 . . 133.1(7) ?
C13 C12 H12 . . 113.5 ?
C11 C12 H12 . . 113.5 ?
C12 C13 H13A . . 120.0 ?
C12 C13 H13B . . 120.0 ?
H13A C13 H13B . . 120.0 ?

loop_
_geom_bond_atom_site_label_1
_geom_bond_atom_site_label_2
_geom_bond_site_symmetry_2
_geom_bond_distance
_geom_bond_publ_flag
S1 O2 . 1.423(2) ?
S1 O1 . 1.424(3) ?
S1 N1 . 1.625(3) ?
S1 C1 . 1.746(4) ?
O3 C7 . 1.343(4) ?
O3 H3O . 0.8200 ?
O4 C9 . 1.218(4) ?
O5 C9 . 1.315(4) ?
O5 C10 . 1.440(5) ?
N1 C8 . 1.438(4) ?
N1 C11 . 1.473(4) ?
C1 C2 . 1.390(5) ?
C1 C6 . 1.396(5) ?
C2 C3 . 1.366(6) ?
C2 H2 . 0.9300 ?
C3 C4 . 1.380(6) ?
C3 H3A . 0.9300 ?
C4 C5 . 1.375(5) ?
C4 H4 . 0.9300 ?
C5 C6 . 1.380(5) ?
C5 H5 . 0.9300 ?
C6 C7 . 1.462(5) ?
C7 C8 . 1.338(5) ?
C8 C9 . 1.461(5) ?
C10 H10A . 0.9600 ?
C10 H10B . 0.9600 ?
C10 H10C . 0.9600 ?
C11 C12 . 1.490(7) ?
C11 H11A . 0.9700 ?
C11 H11B . 0.9700 ?
C12 C13 . 1.142(8) ?
C12 H12 . 0.9300 ?
C13 H13A . 0.9300 ?
C13 H13B . 0.9300 ?

loop_
_geom_hbond_atom_site_label_D
_geom_hbond_atom_site_label_H
_geom_hbond_atom_site_label_A
_geom_hbond_site_symmetry_A
_geom_hbond_distance_DH
_geom_hbond_distance_HA
_geom_hbond_distance_DA
_geom_hbond_angle_DHA
O3 H3O O4 . 0.82 1.84 2.555(4) 146
C11 H11A O5 . 0.97 2.50 3.055(4) 116
C3 H3A O1 4_454 0.93 2.51 3.406(6) 163

loop_
_geom_torsion_atom_site_label_1
_geom_torsion_atom_site_label_2
_geom_torsion_atom_site_label_3
_geom_torsion_atom_site_label_4
_geom_torsion_site_symmetry_1
_geom_torsion_site_symmetry_2
_geom_torsion_site_symmetry_3
_geom_torsion_site_symmetry_4
_geom_torsion
_geom_torsion_publ_flag
O2 S1 N1 C8 . . . . -167.6(2) ?
O1 S1 N1 C8 . . . . 62.0(3) ?
C1 S1 N1 C8 . . . . -50.8(3) ?
O2 S1 N1 C11 . . . . -18.4(4) ?
O1 S1 N1 C11 . . . . -148.8(3) ?
C1 S1 N1 C11 . . . . 98.4(3) ?
O2 S1 C1 C2 . . . . -31.7(4) ?
O1 S1 C1 C2 . . . . 100.0(3) ?
N1 S1 C1 C2 . . . . -146.6(3) ?
O2 S1 C1 C6 . . . . 149.8(3) ?
O1 S1 C1 C6 . . . . -78.6(3) ?
N1 S1 C1 C6 . . . . 34.8(3) ?
C6 C1 C2 C3 . . . . 0.8(6) ?
S1 C1 C2 C3 . . . . -177.7(3) ?
C1 C2 C3 C4 . . . . -1.0(6) ?
C2 C3 C4 C5 . . . . 1.3(7) ?
C3 C4 C5 C6 . . . . -1.3(6) ?
C4 C5 C6 C1 . . . . 1.1(6) ?
C4 C5 C6 C7 . . . . -178.2(4) ?
C2 C1 C6 C5 . . . . -0.8(6) ?
S1 C1 C6 C5 . . . . 177.7(3) ?
C2 C1 C6 C7 . . . . 178.5(3) ?
S1 C1 C6 C7 . . . . -2.9(5) ?
C5 C6 C7 C8 . . . . 159.4(4) ?
C1 C6 C7 C8 . . . . -19.9(6) ?
C5 C6 C7 O3 . . . . -21.1(5) ?
C1 C6 C7 O3 . . . . 159.6(3) ?
O3 C7 C8 N1 . . . . -177.3(3) ?
C6 C7 C8 N1 . . . . 2.2(6) ?
O3 C7 C8 C9 . . . . 0.0(6) ?
C6 C7 C8 C9 . . . . 179.5(3) ?
C11 N1 C8 C7 . . . . -112.6(4) ?
S1 N1 C8 C7 . . . . 37.3(4) ?
C11 N1 C8 C9 . . . . 70.1(4) ?
S1 N1 C8 C9 . . . . -140.1(3) ?
C10 O5 C9 O4 . . . . 2.4(5) ?
C10 O5 C9 C8 . . . . -179.0(3) ?
C7 C8 C9 O4 . . . . 3.8(6) ?
N1 C8 C9 O4 . . . . -178.8(3) ?
C7 C8 C9 O5 . . . . -174.8(3) ?
N1 C8 C9 O5 . . . . 2.6(5) ?
C8 N1 C11 C12 . . . . 68.0(4) ?
S1 N1 C11 C12 . . . . -80.1(4) ?
N1 C11 C12 C13 . . . . 144.7(8) ?

loop_
_cod_related_entry_id
_cod_related_entry_database
_cod_related_entry_code
1 ChemSpider 24743807
